data_1567314
loop_
_publ_author_name
'Wu, Yanyu'
'Sutton, Gregory D.'
'Halamicek, Michael D. S.'
'Xing, Xinxin'
'Bao, Jiming'
'Teets, Thomas S.'

_publ_section_title
;
 Cyclometalated iridium-coumarin ratiometric oxygen sensors: improved
 signal resolution and tunable dynamic ranges
;
_journal_issue 30
_journal_name_full 'Chemical Science'
_journal_page_first 8804
_journal_page_last 8812
_journal_paper_doi 10.1039/D2SC02909J
_journal_volume 13
_journal_year 2022
_chemical_formula_sum 'C55 H39 F10 Ir N4 O4 P'
_chemical_formula_weight 1233.07
_space_group_crystal_system triclinic
_space_group_IT_number 2
_space_group_name_Hall '-P 1'
_space_group_name_H-M_alt 'P -1'
_atom_sites_solution_hydrogens geom
_audit_creation_method SHELXL-2018/3
_audit_update_record
;
2021-12-06 deposited with the CCDC.	2022-06-22 downloaded from the CCDC.
;
_cell_angle_alpha 79.1600(10)
_cell_angle_beta 81.9480(10)
_cell_angle_gamma 71.9530(10)
_cell_formula_units_Z 2
_cell_length_a 12.0293(3)
_cell_length_b 13.6426(3)
_cell_length_c 15.8219(3)
_cell_measurement_reflns_used 9974
_cell_measurement_temperature 123(2)
_cell_measurement_theta_max 27.62
_cell_measurement_theta_min 2.63
_cell_volume 2415.43(9)
_computing_cell_refinement 'Bruker SAINT'
_computing_data_collection 'Bruker APEX2'
_computing_data_reduction 'Bruker SAINT'
_computing_molecular_graphics 'Bruker SHELXTL'
_computing_publication_material 'Bruker SHELXTL'
_computing_structure_refinement 'SHELXL-2018/3 (Sheldrick, 2018)'
_computing_structure_solution 'SHELXT 2018/2 (Sheldrick, 2018)'
_diffrn_ambient_temperature 123(2)
_diffrn_measured_fraction_theta_full 0.999
_diffrn_measured_fraction_theta_max 0.994
_diffrn_measurement_device_type 'Bruker APEX-II CCD'
_diffrn_measurement_method '\f and \w scans'
_diffrn_radiation_type MoK\a
_diffrn_radiation_wavelength 0.71073
_diffrn_reflns_av_R_equivalents 0.0204
_diffrn_reflns_av_unetI/netI 0.0199
_diffrn_reflns_Laue_measured_fraction_full 0.999
_diffrn_reflns_Laue_measured_fraction_max 0.994
_diffrn_reflns_limit_h_max 15
_diffrn_reflns_limit_h_min -15
_diffrn_reflns_limit_k_max 14
_diffrn_reflns_limit_k_min -17
_diffrn_reflns_limit_l_max 19
_diffrn_reflns_limit_l_min -19
_diffrn_reflns_number 31358
_diffrn_reflns_point_group_measured_fraction_full 0.999
_diffrn_reflns_point_group_measured_fraction_max 0.994
_diffrn_reflns_theta_full 25.242
_diffrn_reflns_theta_max 26.371
_diffrn_reflns_theta_min 1.787
_exptl_absorpt_coefficient_mu 2.889
_exptl_absorpt_correction_T_max 0.7456
_exptl_absorpt_correction_T_min 0.5694
_exptl_absorpt_correction_type multi-scan
_exptl_absorpt_process_details sadabs
_exptl_crystal_colour yellow
_exptl_crystal_density_diffrn 1.695
_exptl_crystal_description Block
_exptl_crystal_F_000 1222
_exptl_crystal_size_max 0.740
_exptl_crystal_size_mid 0.430
_exptl_crystal_size_min 0.420
_refine_diff_density_max 1.408
_refine_diff_density_min -0.936
_refine_diff_density_rms 0.085
_refine_ls_extinction_method none
_refine_ls_goodness_of_fit_ref 1.047
_refine_ls_hydrogen_treatment constr
_refine_ls_matrix_type full
_refine_ls_number_parameters 697
_refine_ls_number_reflns 9804
_refine_ls_number_restraints 153
_refine_ls_restrained_S_all 1.071
_refine_ls_R_factor_all 0.0240
_refine_ls_R_factor_gt 0.0230
_refine_ls_shift/su_max 0.004
_refine_ls_shift/su_mean 0.000
_refine_ls_structure_factor_coef Fsqd
_refine_ls_weighting_details 'w=1/[\s^2^(Fo^2^)+(0.0274P)^2^+4.6309P] where P=(Fo^2^+2Fc^2^)/3'
_refine_ls_weighting_scheme calc
_refine_ls_wR_factor_gt 0.0579
_refine_ls_wR_factor_ref 0.0584
_reflns_Friedel_coverage 0.000
_reflns_number_gt 9473
_reflns_number_total 9804
_reflns_threshold_expression 'I > 2\s(I)'
_cod_data_source_file d2sc02909j2.cif
_cod_data_source_block 4a
_cod_depositor_comments 'Adding full bibliography for 1567313--1567315.cif.'
_cod_database_code 1567314
_shelx_shelxl_version_number 2018/3
_shelx_space_group_comment
; 
The symmetry employed for this shelxl refinement is uniquely defined 
by the following loop, which should always be used as a source of 
symmetry information in preference to the above space-group names. 
They are only intended as comments. 
;
_shelx_estimated_absorpt_t_min 0.224
_shelx_estimated_absorpt_t_max 0.377

loop_
_space_group_symop_operation_xyz
'x, y, z'
'-x, -y, -z'

loop_
_atom_site_label
_atom_site_type_symbol
_atom_site_fract_x
_atom_site_fract_y
_atom_site_fract_z
_atom_site_U_iso_or_equiv
_atom_site_adp_type
_atom_site_occupancy
_atom_site_site_symmetry_order
_atom_site_calc_flag
_atom_site_refinement_flags_posn
_atom_site_refinement_flags_adp
_atom_site_refinement_flags_occupancy
_atom_site_disorder_assembly
_atom_site_disorder_group
P1S P 0.49837(7) 0.32457(6) 0.65458(5) 0.02499(16) Uani 1 1 d . . . . .
Ir1 Ir 0.72932(2) 0.63548(2) 0.79370(2) 0.01469(4) Uani 1 1 d . . . . .
F1 F 0.56679(19) 0.50028(15) 1.11930(11) 0.0374(4) Uani 1 1 d . . . . .
F2 F 0.5077(2) 0.85803(15) 1.03929(13) 0.0421(5) Uani 1 1 d . . . . .
F3 F 1.06761(18) 0.76721(16) 0.88936(13) 0.0382(5) Uani 1 1 d . . . . .
F4 F 1.12868(17) 0.40837(15) 0.91975(14) 0.0395(5) Uani 1 1 d . . . . .
O1 O 0.28001(19) 0.71997(19) 0.59781(14) 0.0327(5) Uani 1 1 d . . . . .
O2 O 0.1253(2) 0.7564(2) 0.69678(16) 0.0471(7) Uani 1 1 d . . . . .
O3 O -0.0894(2) 0.8474(2) 0.62278(18) 0.0444(6) Uani 1 1 d . . . . .
O4 O -0.0831(2) 0.91463(18) 0.48482(17) 0.0387(6) Uani 1 1 d . . . . .
N1 N 0.6657(2) 0.79392(18) 0.78768(15) 0.0193(5) Uani 1 1 d . . . . .
N2 N 0.7954(2) 0.47610(17) 0.82098(14) 0.0185(4) Uani 1 1 d . . . . .
N3 N 0.8901(2) 0.62550(18) 0.61792(15) 0.0202(5) Uani 1 1 d . . . . .
N4 N 0.5691(2) 0.64479(17) 0.73793(14) 0.0173(4) Uani 1 1 d . . . . .
F1S F 0.5935(2) 0.2905(3) 0.72291(16) 0.0818(10) Uani 1 1 d . . . . .
F2S F 0.4052(2) 0.3571(2) 0.58562(15) 0.0600(7) Uani 1 1 d . . . . .
F3S F 0.4244(2) 0.2581(2) 0.71616(19) 0.0695(8) Uani 1 1 d . . . . .
F4S F 0.5739(2) 0.3903(2) 0.59221(18) 0.0625(7) Uani 1 1 d . . . . .
F5S F 0.5696(2) 0.22618(18) 0.60902(16) 0.0537(6) Uani 1 1 d . . . . .
F6S F 0.4281(2) 0.42116(19) 0.70098(16) 0.0545(6) Uani 1 1 d . . . . .
C12 C 0.6728(3) 0.8630(2) 0.71581(19) 0.0244(6) Uani 1 1 d . . . . .
H12 H 0.705516 0.837353 0.663217 0.029 Uiso 1 1 calc R U . . .
C13 C 0.6348(3) 0.9688(3) 0.7151(2) 0.0352(7) Uani 1 1 d . . . . .
H13 H 0.639800 1.015460 0.662887 0.042 Uiso 1 1 calc R U . . .
C14 C 0.5890(3) 1.0062(3) 0.7919(3) 0.0423(9) Uani 1 1 d . . . . .
H14 H 0.563987 1.079083 0.793547 0.051 Uiso 1 1 calc R U . . .
C15 C 0.5799(3) 0.9363(3) 0.8660(2) 0.0367(8) Uani 1 1 d . . . . .
H15 H 0.548817 0.961402 0.919084 0.044 Uiso 1 1 calc R U . . .
C16 C 0.6159(3) 0.8299(2) 0.86376(19) 0.0231(6) Uani 1 1 d . . . . .
C21 C 0.6465(2) 0.6441(2) 0.91530(16) 0.0176(5) Uani 1 1 d . . . . .
C22 C 0.6324(2) 0.5613(2) 0.97821(17) 0.0201(5) Uani 1 1 d . . . . .
H22 H 0.659446 0.491869 0.965908 0.024 Uiso 1 1 calc R U . . .
C23 C 0.5788(3) 0.5817(2) 1.05844(18) 0.0250(6) Uani 1 1 d . . . . .
C24 C 0.5374(3) 0.6801(3) 1.08075(19) 0.0295(7) Uani 1 1 d . . . . .
H24 H 0.501598 0.691664 1.136869 0.035 Uiso 1 1 calc R U . . .
C25 C 0.5507(3) 0.7607(2) 1.0175(2) 0.0274(6) Uani 1 1 d . . . . .
C26 C 0.6039(2) 0.7470(2) 0.93508(18) 0.0211(5) Uani 1 1 d . . . . .
C32 C 0.7396(3) 0.4086(2) 0.80961(18) 0.0222(6) Uani 1 1 d . . . . .
H32 H 0.665645 0.435244 0.786174 0.027 Uiso 1 1 calc R U . . .
C33 C 0.7861(3) 0.3021(2) 0.8308(2) 0.0301(7) Uani 1 1 d . . . . .
H33 H 0.745365 0.255969 0.821613 0.036 Uiso 1 1 calc R U . . .
C34 C 0.8933(3) 0.2637(2) 0.8658(2) 0.0364(8) Uani 1 1 d . . . . .
H34 H 0.927561 0.190665 0.880418 0.044 Uiso 1 1 calc R U . . .
C35 C 0.9498(3) 0.3324(2) 0.8793(2) 0.0318(7) Uani 1 1 d . . . . .
H35 H 1.022785 0.306599 0.904193 0.038 Uiso 1 1 calc R U . . .
C36 C 0.9006(2) 0.4394(2) 0.85677(18) 0.0220(6) Uani 1 1 d . . . . .
C41 C 0.8792(2) 0.6249(2) 0.84354(16) 0.0195(5) Uani 1 1 d . . . . .
C42 C 0.9203(3) 0.7079(2) 0.85069(18) 0.0228(6) Uani 1 1 d . . . . .
H42 H 0.874802 0.777945 0.834358 0.027 Uiso 1 1 calc R U . . .
C43 C 1.0281(3) 0.6862(2) 0.88191(19) 0.0269(6) Uani 1 1 d . . . . .
C44 C 1.0995(3) 0.5868(3) 0.9055(2) 0.0299(7) Uani 1 1 d . . . . .
H44 H 1.173752 0.574496 0.926197 0.036 Uiso 1 1 calc R U . . .
C45 C 1.0577(3) 0.5061(2) 0.89751(19) 0.0266(6) Uani 1 1 d . . . . .
C46 C 0.9492(2) 0.5216(2) 0.86772(17) 0.0207(5) Uani 1 1 d . . . . .
C50 C 0.8248(2) 0.6327(2) 0.67858(18) 0.0197(5) Uani 1 1 d . . . . .
C51 C 0.9794(2) 0.6167(2) 0.55049(17) 0.0195(5) Uani 1 1 d . . . . .
C52 C 1.0940(3) 0.5642(2) 0.57080(18) 0.0218(6) Uani 1 1 d . . . . .
C53 C 1.1821(3) 0.5596(2) 0.50311(19) 0.0249(6) Uani 1 1 d . . . . .
H53 H 1.261417 0.524707 0.514282 0.030 Uiso 1 1 calc R U . . .
C54 C 1.1555(3) 0.6053(2) 0.41988(19) 0.0268(6) Uani 1 1 d . . . . .
H54 H 1.216918 0.602332 0.374705 0.032 Uiso 1 1 calc R U . . .
C55 C 1.0402(3) 0.6553(2) 0.40153(18) 0.0262(6) Uani 1 1 d . . . . .
H55 H 1.023573 0.685155 0.343751 0.031 Uiso 1 1 calc R U . . .
C56 C 0.9488(3) 0.6624(2) 0.46654(18) 0.0219(6) Uani 1 1 d . . . . .
C57 C 1.1207(3) 0.5163(3) 0.66205(19) 0.0295(7) Uani 1 1 d . . . . .
H57A H 1.096530 0.570999 0.698802 0.044 Uiso 1 1 calc R U . . .
H57B H 1.205129 0.481930 0.663572 0.044 Uiso 1 1 calc R U . . .
H57C H 1.077702 0.464860 0.683271 0.044 Uiso 1 1 calc R U . . .
C58 C 0.8237(3) 0.7176(3) 0.4491(2) 0.0314(7) Uani 1 1 d . . . . .
H58A H 0.819933 0.747535 0.387869 0.047 Uiso 1 1 calc R U . . .
H58B H 0.791816 0.773509 0.484479 0.047 Uiso 1 1 calc R U . . .
H58C H 0.777492 0.667920 0.463678 0.047 Uiso 1 1 calc R U . . .
C62 C 0.5736(3) 0.6159(2) 0.66021(17) 0.0218(6) Uani 1 1 d . . . . .
H62 H 0.647675 0.579048 0.635069 0.026 Uiso 1 1 calc R U . . .
C63 C 0.4768(3) 0.6369(2) 0.61560(18) 0.0235(6) Uani 1 1 d . . . . .
H63 H 0.483628 0.614350 0.561311 0.028 Uiso 1 1 calc R U . . .
C64 C 0.3692(3) 0.6914(2) 0.65135(18) 0.0225(6) Uani 1 1 d . . . . .
C65 C 0.3607(3) 0.7183(2) 0.73258(19) 0.0250(6) Uani 1 1 d . . . . .
H65 H 0.286995 0.752569 0.759847 0.030 Uiso 1 1 calc R U . . .
C66 C 0.4629(2) 0.6937(2) 0.77282(18) 0.0217(6) Uani 1 1 d . . . . .
H66 H 0.457522 0.712577 0.828393 0.026 Uiso 1 1 calc R U . . .
C70 C 0.1643(3) 0.7637(3) 0.6231(2) 0.0309(7) Uani 1 1 d . . . . .
C71 C 0.1003(3) 0.8181(2) 0.5457(2) 0.0296(7) Uani 1 1 d . . . . .
C72 C 0.1584(3) 0.8312(2) 0.4669(2) 0.0310(7) Uani 1 1 d . . . . .
H72 H 0.241237 0.802355 0.460376 0.037 Uiso 1 1 calc R U . . .
C73 C 0.0975(3) 0.8874(2) 0.3934(2) 0.0337(7) Uani 1 1 d . . . . .
C74 C -0.0232(3) 0.9285(3) 0.4042(2) 0.0377(8) Uani 1 1 d . . . . .
C76 C -0.0276(3) 0.8587(3) 0.5574(2) 0.0337(7) Uani 1 1 d . . . . .
C82 C -0.0889(4) 0.9846(3) 0.3377(3) 0.0514(10) Uani 1 1 d . . . . .
H82 H -0.171872 1.010959 0.346600 0.062 Uiso 1 1 calc R U . . .
C83 C -0.0302(4) 1.0020(3) 0.2563(3) 0.0583(12) Uani 1 1 d . . . . .
H83 H -0.073652 1.041897 0.209326 0.070 Uiso 1 1 calc R U . . .
C84 C 0.0905(4) 0.9619(3) 0.2429(3) 0.0531(10) Uani 1 1 d . . . . .
H84 H 0.129453 0.974306 0.187207 0.064 Uiso 1 1 calc R U . . .
C85 C 0.1539(4) 0.9039(3) 0.3109(2) 0.0417(8) Uani 1 1 d . . . . .
H85 H 0.236499 0.875002 0.301516 0.050 Uiso 1 1 calc R U . . .
C4S C 0.8025(8) 1.0035(5) 1.0231(5) 0.151(3) Uani 1 1 d D U . . .
H4S H 0.837071 1.031553 0.970175 0.181 Uiso 1 1 calc R U . . .
C5S C 0.7540(6) 1.0684(6) 1.0850(4) 0.1137(19) Uani 1 1 d D U . . .
H5S H 0.753588 1.139423 1.075046 0.136 Uiso 1 1 calc R U . . .
C6S C 0.7063(6) 1.0242(4) 1.1623(4) 0.1007(17) Uani 1 1 d D U . . .
H6S H 0.667754 1.067637 1.204415 0.121 Uiso 1 1 calc R U . . .
C7S C 0.7124(6) 0.9191(4) 1.1806(4) 0.1015(17) Uani 1 1 d D U . . .
H7S H 0.688859 0.888346 1.236489 0.122 Uiso 1 1 calc R U . . .
C8S C 0.7544(5) 0.8610(5) 1.1135(4) 0.1058(17) Uani 1 1 d D U . . .
H8S H 0.749645 0.791538 1.122128 0.127 Uiso 1 1 calc R U . . .
C9S C 0.8032(7) 0.8998(5) 1.0343(5) 0.134(2) Uani 1 1 d D U . . .
H9S H 0.835281 0.857709 0.990224 0.161 Uiso 1 1 calc R U . . .
C1S C 0.4521(7) -0.0596(4) 0.5651(4) 0.066(2) Uani 0.678(13) 1 d D U P A 1
H1S H 0.417091 -0.101869 0.608467 0.080 Uiso 0.678(13) 1 calc R U P A 1
C2S C 0.4272(8) 0.0457(4) 0.5702(4) 0.082(2) Uani 0.678(13) 1 d D U P A 1
H2S H 0.381236 0.075390 0.618090 0.099 Uiso 0.678(13) 1 calc R U P A 1
C1SA C 0.4144(7) -0.0573(7) 0.5334(10) 0.061(3) Uani 0.322(13) 1 d D U P A 2
H1SA H 0.356987 -0.092926 0.553682 0.073 Uiso 0.322(13) 1 calc R U P A 2
C2SA C 0.3952(8) 0.0481(7) 0.5353(11) 0.065(2) Uani 0.322(13) 1 d D U P A 2
H2SA H 0.322185 0.084399 0.562109 0.078 Uiso 0.322(13) 1 calc R U P A 2
C3S C 0.4735(4) 0.1051(3) 0.5014(3) 0.0622(11) Uani 1 1 d D U . . .
H3S H 0.453832 0.178368 0.499808 0.075 Uiso 1 1 calc R U . A 1

loop_
_atom_site_aniso_label
_atom_site_aniso_U_11
_atom_site_aniso_U_22
_atom_site_aniso_U_33
_atom_site_aniso_U_23
_atom_site_aniso_U_13
_atom_site_aniso_U_12
P1S 0.0289(4) 0.0262(4) 0.0212(3) -0.0034(3) -0.0041(3) -0.0093(3)
Ir1 0.01576(6) 0.01366(6) 0.01390(5) -0.00198(4) -0.00170(4) -0.00312(4)
F1 0.0547(12) 0.0370(11) 0.0207(9) 0.0031(8) 0.0030(8) -0.0209(9)
F2 0.0587(13) 0.0299(10) 0.0357(11) -0.0195(8) 0.0082(9) -0.0070(9)
F3 0.0423(11) 0.0386(11) 0.0450(11) -0.0015(9) -0.0179(9) -0.0246(9)
F4 0.0307(10) 0.0306(10) 0.0536(12) -0.0001(9) -0.0208(9) 0.0002(8)
O1 0.0225(11) 0.0461(14) 0.0277(11) -0.0111(10) -0.0093(9) -0.0012(10)
O2 0.0339(13) 0.0701(19) 0.0359(14) -0.0025(13) -0.0001(11) -0.0178(13)
O3 0.0300(13) 0.0464(15) 0.0558(16) -0.0091(12) 0.0038(12) -0.0125(11)
O4 0.0310(12) 0.0302(12) 0.0558(15) -0.0062(11) -0.0110(11) -0.0071(10)
N1 0.0181(11) 0.0168(11) 0.0227(11) -0.0016(9) -0.0031(9) -0.0048(9)
N2 0.0206(11) 0.0174(11) 0.0161(10) -0.0028(8) -0.0018(8) -0.0034(9)
N3 0.0212(12) 0.0203(11) 0.0196(11) -0.0051(9) 0.0018(9) -0.0073(9)
N4 0.0193(11) 0.0153(10) 0.0172(10) -0.0015(8) -0.0022(8) -0.0053(9)
F1S 0.0506(15) 0.140(3) 0.0420(14) -0.0335(16) -0.0225(12) 0.0098(16)
F2S 0.0365(12) 0.095(2) 0.0391(12) -0.0127(12) -0.0133(10) 0.0005(12)
F3S 0.0717(18) 0.0531(15) 0.0761(18) 0.0054(13) 0.0236(14) -0.0295(14)
F4S 0.0590(15) 0.0614(16) 0.0735(17) -0.0124(13) 0.0203(13) -0.0370(13)
F5S 0.0502(13) 0.0473(13) 0.0631(15) -0.0285(11) 0.0001(11) -0.0036(11)
F6S 0.0536(14) 0.0485(13) 0.0628(15) -0.0295(12) 0.0102(11) -0.0113(11)
C12 0.0221(14) 0.0209(14) 0.0274(14) 0.0035(11) -0.0018(11) -0.0064(11)
C13 0.0356(18) 0.0230(15) 0.0398(18) 0.0065(13) 0.0008(14) -0.0066(13)
C14 0.053(2) 0.0160(15) 0.053(2) -0.0045(14) 0.0040(17) -0.0066(15)
C15 0.046(2) 0.0222(16) 0.0395(18) -0.0112(13) 0.0049(15) -0.0071(14)
C16 0.0242(14) 0.0183(13) 0.0264(14) -0.0062(11) -0.0018(11) -0.0042(11)
C21 0.0178(12) 0.0196(13) 0.0162(12) -0.0028(10) -0.0039(10) -0.0055(10)
C22 0.0224(13) 0.0199(13) 0.0186(13) -0.0029(10) -0.0035(10) -0.0062(11)
C23 0.0285(15) 0.0318(16) 0.0168(13) 0.0011(11) -0.0019(11) -0.0147(13)
C24 0.0325(16) 0.0386(18) 0.0195(14) -0.0102(12) 0.0040(12) -0.0126(14)
C25 0.0308(16) 0.0254(15) 0.0268(15) -0.0133(12) 0.0006(12) -0.0055(12)
C26 0.0231(14) 0.0193(13) 0.0216(13) -0.0059(11) -0.0016(11) -0.0057(11)
C32 0.0257(14) 0.0215(14) 0.0204(13) -0.0053(11) -0.0031(11) -0.0065(11)
C33 0.0389(18) 0.0191(14) 0.0348(16) -0.0065(12) -0.0071(13) -0.0090(13)
C34 0.0427(19) 0.0160(14) 0.048(2) -0.0027(13) -0.0144(16) -0.0009(13)
C35 0.0322(17) 0.0229(15) 0.0373(17) -0.0029(13) -0.0139(14) 0.0002(13)
C36 0.0227(14) 0.0203(14) 0.0206(13) -0.0038(11) -0.0033(11) -0.0015(11)
C41 0.0218(13) 0.0218(13) 0.0138(12) -0.0020(10) -0.0014(10) -0.0053(11)
C42 0.0253(14) 0.0222(14) 0.0218(13) -0.0004(11) -0.0051(11) -0.0088(11)
C43 0.0303(16) 0.0312(16) 0.0242(14) -0.0019(12) -0.0050(12) -0.0165(13)
C44 0.0262(15) 0.0386(18) 0.0263(15) 0.0000(13) -0.0112(12) -0.0108(13)
C45 0.0245(15) 0.0275(15) 0.0239(14) 0.0005(12) -0.0072(11) -0.0023(12)
C46 0.0206(13) 0.0214(14) 0.0179(12) -0.0014(10) -0.0020(10) -0.0038(11)
C50 0.0205(13) 0.0168(13) 0.0222(13) -0.0023(10) -0.0063(11) -0.0048(10)
C51 0.0222(13) 0.0181(13) 0.0197(13) -0.0072(10) 0.0040(10) -0.0083(11)
C52 0.0252(14) 0.0211(14) 0.0219(13) -0.0080(11) 0.0012(11) -0.0093(11)
C53 0.0228(14) 0.0236(14) 0.0295(15) -0.0104(12) 0.0031(11) -0.0071(11)
C54 0.0324(16) 0.0252(15) 0.0253(14) -0.0114(12) 0.0100(12) -0.0131(13)
C55 0.0392(17) 0.0247(15) 0.0184(13) -0.0041(11) 0.0006(12) -0.0155(13)
C56 0.0283(15) 0.0180(13) 0.0218(13) -0.0050(10) -0.0007(11) -0.0099(11)
C57 0.0276(16) 0.0341(17) 0.0254(15) -0.0045(13) -0.0036(12) -0.0064(13)
C58 0.0325(17) 0.0311(16) 0.0296(16) -0.0011(13) -0.0061(13) -0.0086(13)
C62 0.0241(14) 0.0214(14) 0.0195(13) -0.0059(11) -0.0024(11) -0.0042(11)
C63 0.0280(15) 0.0240(14) 0.0195(13) -0.0054(11) -0.0039(11) -0.0068(12)
C64 0.0236(14) 0.0224(14) 0.0227(14) -0.0004(11) -0.0076(11) -0.0078(11)
C65 0.0205(14) 0.0288(15) 0.0245(14) -0.0060(12) -0.0004(11) -0.0051(12)
C66 0.0221(14) 0.0249(14) 0.0184(13) -0.0031(11) -0.0006(10) -0.0078(11)
C70 0.0283(16) 0.0327(17) 0.0340(17) -0.0065(13) -0.0009(13) -0.0123(13)
C71 0.0290(16) 0.0245(15) 0.0386(17) -0.0077(13) -0.0055(13) -0.0097(13)
C72 0.0309(16) 0.0266(16) 0.0382(17) -0.0079(13) -0.0041(13) -0.0099(13)
C73 0.0377(18) 0.0220(15) 0.0443(19) -0.0047(13) -0.0140(15) -0.0087(13)
C74 0.0422(19) 0.0250(16) 0.049(2) -0.0059(14) -0.0120(16) -0.0108(14)
C76 0.0310(17) 0.0280(16) 0.0459(19) -0.0086(14) -0.0056(15) -0.0113(13)
C82 0.050(2) 0.038(2) 0.066(3) -0.0072(19) -0.027(2) -0.0050(18)
C83 0.076(3) 0.045(2) 0.052(3) 0.0012(19) -0.033(2) -0.009(2)
C84 0.075(3) 0.041(2) 0.043(2) -0.0011(17) -0.017(2) -0.015(2)
C85 0.054(2) 0.0340(18) 0.0388(19) -0.0049(15) -0.0104(16) -0.0126(17)
C4S 0.173(6) 0.141(5) 0.108(4) -0.001(4) -0.026(4) -0.007(5)
C5S 0.135(5) 0.089(4) 0.125(5) 0.000(3) -0.046(4) -0.037(4)
C6S 0.103(4) 0.079(3) 0.129(4) -0.026(3) -0.024(3) -0.028(3)
C7S 0.072(3) 0.075(3) 0.149(4) -0.016(3) -0.006(3) -0.012(3)
C8S 0.064(3) 0.078(3) 0.182(5) -0.043(3) -0.058(4) 0.003(3)
C9S 0.133(5) 0.128(4) 0.120(4) -0.055(4) -0.064(4) 0.036(4)
C1S 0.038(4) 0.054(2) 0.089(5) 0.031(3) -0.015(3) -0.008(3)
C2S 0.082(4) 0.057(3) 0.069(4) 0.008(3) -0.015(3) 0.028(3)
C1SA 0.055(5) 0.051(4) 0.073(6) 0.023(5) -0.024(5) -0.020(4)
C2SA 0.061(5) 0.045(3) 0.066(6) 0.016(4) -0.015(4) 0.009(3)
C3S 0.080(3) 0.0277(18) 0.083(3) -0.0057(17) -0.042(2) -0.0080(18)

loop_
_atom_type_symbol
_atom_type_description
_atom_type_scat_dispersion_real
_atom_type_scat_dispersion_imag
_atom_type_scat_source
C C 0.0033 0.0016 'International Tables Vol C Tables 4.2.6.8 and 6.1.1.4'
H H 0.0000 0.0000 'International Tables Vol C Tables 4.2.6.8 and 6.1.1.4'
N N 0.0061 0.0033 'International Tables Vol C Tables 4.2.6.8 and 6.1.1.4'
O O 0.0106 0.0060 'International Tables Vol C Tables 4.2.6.8 and 6.1.1.4'
F F 0.0171 0.0103 'International Tables Vol C Tables 4.2.6.8 and 6.1.1.4'
P P 0.1023 0.0942 'International Tables Vol C Tables 4.2.6.8 and 6.1.1.4'
Ir Ir -1.4442 7.9887 'International Tables Vol C Tables 4.2.6.8 and 6.1.1.4'

loop_
_geom_angle_atom_site_label_1
_geom_angle_atom_site_label_2
_geom_angle_atom_site_label_3
_geom_angle
_geom_angle_site_symmetry_1
_geom_angle_site_symmetry_3
_geom_angle_publ_flag
F3S P1S F6S 88.71(15) . . ?
F3S P1S F2S 90.59(16) . . ?
F6S P1S F2S 90.86(14) . . ?
F3S P1S F1S 89.67(18) . . ?
F6S P1S F1S 90.08(15) . . ?
F2S P1S F1S 179.03(15) . . ?
F3S P1S F4S 179.33(16) . . ?
F6S P1S F4S 91.94(14) . . ?
F2S P1S F4S 89.55(15) . . ?
F1S P1S F4S 90.19(18) . . ?
F3S P1S F5S 90.78(15) . . ?
F6S P1S F5S 179.22(15) . . ?
F2S P1S F5S 89.73(14) . . ?
F1S P1S F5S 89.33(15) . . ?
F4S P1S F5S 88.56(14) . . ?
C50 Ir1 C41 86.08(11) . . ?
C50 Ir1 C21 173.43(10) . . ?
C41 Ir1 C21 87.85(10) . . ?
C50 Ir1 N1 97.92(10) . . ?
C41 Ir1 N1 94.29(10) . . ?
C21 Ir1 N1 80.02(10) . . ?
C50 Ir1 N2 89.53(10) . . ?
C41 Ir1 N2 80.30(10) . . ?
C21 Ir1 N2 91.93(10) . . ?
N1 Ir1 N2 170.51(9) . . ?
C50 Ir1 N4 93.01(9) . . ?
C41 Ir1 N4 178.85(10) . . ?
C21 Ir1 N4 93.09(9) . . ?
N1 Ir1 N4 86.53(9) . . ?
N2 Ir1 N4 99.00(9) . . ?
C70 O1 C64 124.3(2) . . ?
C76 O4 C74 122.8(3) . . ?
C12 N1 C16 119.2(2) . . ?
C12 N1 Ir1 124.5(2) . . ?
C16 N1 Ir1 116.32(18) . . ?
C32 N2 C36 119.7(2) . . ?
C32 N2 Ir1 124.22(19) . . ?
C36 N2 Ir1 115.99(18) . . ?
C50 N3 C51 173.2(3) . . ?
C66 N4 C62 116.8(2) . . ?
C66 N4 Ir1 121.26(18) . . ?
C62 N4 Ir1 121.15(18) . . ?
N1 C12 C13 122.9(3) . . ?
C12 C13 C14 118.6(3) . . ?
C15 C14 C13 119.2(3) . . ?
C14 C15 C16 120.6(3) . . ?
N1 C16 C15 119.4(3) . . ?
N1 C16 C26 113.6(2) . . ?
C15 C16 C26 126.9(3) . . ?
C22 C21 C26 119.2(2) . . ?
C22 C21 Ir1 127.1(2) . . ?
C26 C21 Ir1 113.61(19) . . ?
C23 C22 C21 119.1(3) . . ?
F1 C23 C24 117.9(3) . . ?
F1 C23 C22 118.4(3) . . ?
C24 C23 C22 123.7(3) . . ?
C25 C24 C23 116.4(3) . . ?
F2 C25 C24 116.2(3) . . ?
F2 C25 C26 120.2(3) . . ?
C24 C25 C26 123.6(3) . . ?
C25 C26 C21 118.1(3) . . ?
C25 C26 C16 126.2(3) . . ?
C21 C26 C16 115.7(2) . . ?
N2 C32 C33 122.2(3) . . ?
C32 C33 C34 118.7(3) . . ?
C35 C34 C33 119.4(3) . . ?
C34 C35 C36 120.4(3) . . ?
N2 C36 C35 119.6(3) . . ?
N2 C36 C46 113.7(2) . . ?
C35 C36 C46 126.7(3) . . ?
C42 C41 C46 119.3(3) . . ?
C42 C41 Ir1 126.4(2) . . ?
C46 C41 Ir1 114.2(2) . . ?
C43 C42 C41 118.7(3) . . ?
F3 C43 C44 117.6(3) . . ?
F3 C43 C42 118.6(3) . . ?
C44 C43 C42 123.8(3) . . ?
C45 C44 C43 116.6(3) . . ?
F4 C45 C44 116.5(3) . . ?
F4 C45 C46 120.5(3) . . ?
C44 C45 C46 123.0(3) . . ?
C45 C46 C41 118.6(3) . . ?
C45 C46 C36 125.7(3) . . ?
C41 C46 C36 115.8(2) . . ?
N3 C50 Ir1 172.3(2) . . ?
C52 C51 N3 118.0(2) . . ?
C52 C51 C56 123.8(3) . . ?
N3 C51 C56 118.2(2) . . ?
C53 C52 C51 117.0(3) . . ?
C53 C52 C57 121.9(3) . . ?
C51 C52 C57 121.1(3) . . ?
C54 C53 C52 120.8(3) . . ?
C53 C54 C55 120.8(3) . . ?
C54 C55 C56 120.9(3) . . ?
C55 C56 C51 116.7(3) . . ?
C55 C56 C58 122.2(3) . . ?
C51 C56 C58 121.1(3) . . ?
N4 C62 C63 123.4(3) . . ?
C62 C63 C64 118.5(3) . . ?
O1 C64 C63 114.5(3) . . ?
O1 C64 C65 125.9(3) . . ?
C63 C64 C65 119.5(3) . . ?
C66 C65 C64 117.9(3) . . ?
N4 C66 C65 123.8(3) . . ?
O2 C70 O1 122.9(3) . . ?
O2 C70 C71 127.7(3) . . ?
O1 C70 C71 109.4(3) . . ?
C72 C71 C76 120.7(3) . . ?
C72 C71 C70 121.2(3) . . ?
C76 C71 C70 118.1(3) . . ?
C71 C72 C73 121.2(3) . . ?
C74 C73 C85 118.3(3) . . ?
C74 C73 C72 118.5(3) . . ?
C85 C73 C72 123.2(3) . . ?
C82 C74 C73 122.7(4) . . ?
C82 C74 O4 116.9(4) . . ?
C73 C74 O4 120.5(3) . . ?
O3 C76 O4 116.8(3) . . ?
O3 C76 C71 127.0(3) . . ?
O4 C76 C71 116.2(3) . . ?
C74 C82 C83 117.9(4) . . ?
C84 C83 C82 121.0(4) . . ?
C85 C84 C83 119.7(4) . . ?
C84 C85 C73 120.4(4) . . ?
C5S C4S C9S 123.7(8) . . ?
C6S C5S C4S 116.5(7) . . ?
C7S C6S C5S 122.8(7) . . ?
C6S C7S C8S 117.0(6) . . ?
C7S C8S C9S 123.0(7) . . ?
C8S C9S C4S 116.3(7) . . ?
C2S C1S C3S 122.2(5) . 2_656 ?
C3S C2S C1S 116.2(5) . . ?
C3S C1SA C2SA 112.7(8) 2_656 . ?
C1SA C2SA C3S 125.8(9) . . ?
C2S C3S C1SA 116.2(6) . 2_656 ?
C2S C3S C1S 121.5(4) . 2_656 ?
C1SA C3S C2SA 121.4(4) 2_656 . ?

loop_
_geom_bond_atom_site_label_1
_geom_bond_atom_site_label_2
_geom_bond_distance
_geom_bond_site_symmetry_2
_geom_bond_publ_flag
P1S F3S 1.578(2) . ?
P1S F6S 1.578(2) . ?
P1S F2S 1.579(2) . ?
P1S F1S 1.588(2) . ?
P1S F4S 1.589(2) . ?
P1S F5S 1.592(2) . ?
Ir1 C50 2.013(3) . ?
Ir1 C41 2.022(3) . ?
Ir1 C21 2.045(3) . ?
Ir1 N1 2.046(2) . ?
Ir1 N2 2.054(2) . ?
Ir1 N4 2.190(2) . ?
F1 C23 1.356(3) . ?
F2 C25 1.358(3) . ?
F3 C43 1.361(3) . ?
F4 C45 1.354(3) . ?
O1 C70 1.369(4) . ?
O1 C64 1.375(3) . ?
O2 C70 1.192(4) . ?
O3 C76 1.200(4) . ?
O4 C76 1.385(4) . ?
O4 C74 1.385(5) . ?
N1 C12 1.344(4) . ?
N1 C16 1.374(4) . ?
N2 C32 1.345(4) . ?
N2 C36 1.369(4) . ?
N3 C50 1.151(4) . ?
N3 C51 1.398(3) . ?
N4 C66 1.339(4) . ?
N4 C62 1.350(3) . ?
C12 C13 1.371(4) . ?
C13 C14 1.382(5) . ?
C14 C15 1.380(5) . ?
C15 C16 1.387(4) . ?
C16 C26 1.466(4) . ?
C21 C22 1.394(4) . ?
C21 C26 1.416(4) . ?
C22 C23 1.377(4) . ?
C23 C24 1.375(4) . ?
C24 C25 1.374(4) . ?
C25 C26 1.389(4) . ?
C32 C33 1.380(4) . ?
C33 C34 1.384(5) . ?
C34 C35 1.377(5) . ?
C35 C36 1.391(4) . ?
C36 C46 1.463(4) . ?
C41 C42 1.396(4) . ?
C41 C46 1.412(4) . ?
C42 C43 1.379(4) . ?
C43 C44 1.376(4) . ?
C44 C45 1.375(5) . ?
C45 C46 1.391(4) . ?
C51 C52 1.394(4) . ?
C51 C56 1.404(4) . ?
C52 C53 1.393(4) . ?
C52 C57 1.503(4) . ?
C53 C54 1.382(4) . ?
C54 C55 1.388(4) . ?
C55 C56 1.390(4) . ?
C56 C58 1.498(4) . ?
C62 C63 1.373(4) . ?
C63 C64 1.380(4) . ?
C64 C65 1.384(4) . ?
C65 C66 1.383(4) . ?
C70 C71 1.487(4) . ?
C71 C72 1.350(5) . ?
C71 C76 1.463(5) . ?
C72 C73 1.426(5) . ?
C73 C74 1.384(5) . ?
C73 C85 1.397(5) . ?
C74 C82 1.369(5) . ?
C82 C83 1.395(7) . ?
C83 C84 1.385(7) . ?
C84 C85 1.378(5) . ?
C4S C5S 1.3894(10) . ?
C4S C9S 1.3900(10) . ?
C5S C6S 1.3890(10) . ?
C6S C7S 1.3887(10) . ?
C7S C8S 1.3889(10) . ?
C8S C9S 1.3895(10) . ?
C1S C2S 1.3892(10) . ?
C1S C3S 1.3899(10) 2_656 ?
C2S C3S 1.3883(10) . ?
C1SA C3S 1.3890(10) 2_656 ?
C1SA C2SA 1.3895(10) . ?
C2SA C3S 1.3904(10) . ?
